data_1100999
loop_
_publ_author_name
'Kazuo Eda'
'Yuichi Iriki'

_journal_name_full 'Chemistry Letters'
_chemical_formula_sum 'C32 Mo36 N8 O156'
_chemical_formula_weight 6446.24
_space_group_IT_number 2
_space_group_name_Hall '-P 1'
_space_group_name_H-M_alt 'P -1'
_symmetry_cell_setting triclinic
_symmetry_space_group_name_Hall '-P 1'
_symmetry_space_group_name_H-M 'P -1'
_atom_sites_solution_hydrogens geom
_atom_sites_solution_primary direct
_atom_sites_solution_secondary difmap
_cell_angle_alpha 64.772(5)
_cell_angle_beta 67.794(4)
_cell_angle_gamma 79.160(6)
_cell_formula_units_Z 1
_cell_length_a 15.425(4)
_cell_length_b 17.603(5)
_cell_length_c 18.426(5)
_cell_measurement_reflns_used 7284
_cell_measurement_temperature 193(2)
_cell_measurement_theta_max 27.489
_cell_measurement_theta_min 2.283
_cell_volume 4188(2)
_diffrn_ambient_temperature 193(2)
_diffrn_detector_area_resol_mean ?
_diffrn_measurement_device_type 'CCD area detector'
_diffrn_measurement_method 'phi and omega scans'
_diffrn_radiation_monochromator graphite
_diffrn_radiation_source 'fine-focus sealed tube'
_diffrn_radiation_type MoK\a
_diffrn_radiation_wavelength 0.71073
_diffrn_reflns_av_R_equivalents 0.0563
_diffrn_reflns_av_sigmaI/netI 0.1380
_diffrn_reflns_limit_h_max 19
_diffrn_reflns_limit_h_min -13
_diffrn_reflns_limit_k_max 22
_diffrn_reflns_limit_k_min -16
_diffrn_reflns_limit_l_max 23
_diffrn_reflns_limit_l_min -23
_diffrn_reflns_number 23242
_diffrn_reflns_theta_max 27.50
_diffrn_reflns_theta_min 1.89
_diffrn_standards_decay_% ?
_diffrn_standards_interval_count ?
_diffrn_standards_interval_time ?
_diffrn_standards_number ?
_exptl_absorpt_coefficient_mu 2.712
_exptl_absorpt_correction_T_max 0.8326
_exptl_absorpt_correction_T_min 0.0860
_exptl_absorpt_correction_type empirical
_exptl_absorpt_process_details 'program SADABS ver. 2.03(Sheldrick)'
_exptl_crystal_colour colorless
_exptl_crystal_density_diffrn 2.556
_exptl_crystal_density_meas ?
_exptl_crystal_density_method 'not measured'
_exptl_crystal_description ?
_exptl_crystal_F_000 3008
_exptl_crystal_size_max 0.20
_exptl_crystal_size_mid 0.08
_exptl_crystal_size_min 0.07
_refine_ls_extinction_coef ?
_refine_ls_extinction_method none
_refine_ls_goodness_of_fit_ref 0.976
_refine_ls_hydrogen_treatment undef
_refine_ls_matrix_type full
_refine_ls_number_parameters 995
_refine_ls_number_reflns 16085
_refine_ls_number_restraints 0
_refine_ls_restrained_S_all 0.976
_refine_ls_R_factor_all 0.1342
_refine_ls_R_factor_gt 0.0846
_refine_ls_shift/su_max 0.000
_refine_ls_shift/su_mean 0.000
_refine_ls_structure_factor_coef Fsqd
_refine_ls_weighting_details 'calc w=1/[\s^2^(Fo^2^)+(0.1373P)^2^+0.0000P] where P=(Fo^2^+2Fc^2^)/3'
_refine_ls_weighting_scheme calc
_refine_ls_wR_factor_gt 0.2081
_refine_ls_wR_factor_ref 0.2348
_reflns_number_gt 9363
_reflns_number_total 16085
_reflns_threshold_expression >2sigma(I)
_cod_depositor_comments
;
The following automatic conversions were performed:
'_symmetry_cell_setting' value 'Triclinic' changed to 'triclinic'
according to '/home/saulius/struct/CIF-dictionaries/cif_core.dic'
dictionary named 'cif_core.dic' version 2.4.1 from 2010-06-29.

Automatic conversion script
Id: cif_fix_enum 1527 2010-12-29 10:47:43Z saulius 
;
_cod_database_code 1100999

loop_
_symmetry_equiv_pos_as_xyz
'x, y, z'
'-x, -y, -z'

loop_
_atom_site_label
_atom_site_type_symbol
_atom_site_fract_x
_atom_site_fract_y
_atom_site_fract_z
_atom_site_U_iso_or_equiv
_atom_site_adp_type
_atom_site_occupancy
_atom_site_symmetry_multiplicity
_atom_site_calc_flag
_atom_site_refinement_flags
_atom_site_disorder_assembly
_atom_site_disorder_group
Mo11 Mo 0.70539(10) 0.85597(9) 0.03239(9) 0.0143(3) Uani 1 1 d . . .
Mo12 Mo 0.46701(10) 0.84979(9) 0.22464(9) 0.0147(3) Uani 1 1 d . . .
Mo13 Mo 0.53872(11) 0.77672(10) 0.42319(9) 0.0181(3) Uani 1 1 d . . .
Mo14 Mo 0.80948(11) 0.78998(10) 0.35181(9) 0.0184(3) Uani 1 1 d . . .
Mo15 Mo 0.90356(11) 0.77535(10) 0.13348(9) 0.0182(3) Uani 1 1 d . . .
Mo16 Mo 0.68364(10) 0.83488(9) 0.22411(9) 0.0149(3) Uani 1 1 d . . .
Mo17 Mo 0.96010(10) 0.80567(9) -0.09090(9) 0.0165(3) Uani 1 1 d . . .
Mo18 Mo 0.28589(10) 0.78757(9) 0.45571(9) 0.0165(3) Uani 1 1 d . . .
Mo21 Mo 0.62712(10) 0.71609(9) 0.00287(9) 0.0136(3) Uani 1 1 d . . .
Mo22 Mo 0.38849(10) 0.71113(9) 0.19549(9) 0.0144(3) Uani 1 1 d . . .
Mo23 Mo 0.37500(11) 0.48384(9) 0.35926(9) 0.0171(3) Uani 1 1 d . . .
Mo24 Mo 0.56150(10) 0.34330(9) 0.26104(9) 0.0155(3) Uani 1 1 d . . .
Mo25 Mo 0.74328(10) 0.49269(9) 0.07089(9) 0.0160(3) Uani 1 1 d . . .
Mo26 Mo 0.52159(10) 0.55004(9) 0.16144(9) 0.0132(3) Uani 1 1 d . . .
Mo27 Mo 0.87888(10) 0.66323(9) -0.12425(9) 0.0166(3) Uani 1 1 d . . .
Mo28 Mo 0.20491(11) 0.64071(9) 0.42764(9) 0.0176(3) Uani 1 1 d . . .
Mo31 Mo 0.61093(10) 0.67622(9) 0.20811(8) 0.0120(3) Uani 1 1 d . . .
Mo41 Mo 0.33694(11) 0.24878(9) 0.42265(9) 0.0176(3) Uani 1 1 d . . .
O101 O 0.6090(8) 0.8236(7) 0.1574(7) 0.021(3) Uiso 1 1 d . . .
O201 O 0.5243(7) 0.6794(6) 0.1257(7) 0.013(2) Uani 1 1 d . . .
O102 O 0.5476(7) 0.8236(6) 0.2951(7) 0.013(2) Uiso 1 1 d . . .
O202 O 0.4113(8) 0.5884(7) 0.2438(7) 0.018(3) Uiso 1 1 d . . .
O103 O 0.6728(8) 0.8060(7) 0.3430(6) 0.015(2) Uani 1 1 d . . .
O203 O 0.4690(8) 0.4508(7) 0.2639(7) 0.017(3) Uiso 1 1 d . . .
O104 O 0.8086(8) 0.7947(7) 0.2373(6) 0.016(3) Uani 1 1 d . . .
O204 O 0.6183(8) 0.4521(7) 0.1614(7) 0.019(3) Uani 1 1 d . . .
O105 O 0.7742(8) 0.8309(7) 0.1124(7) 0.019(3) Uiso 1 1 d . . .
O205 O 0.6376(8) 0.5930(7) 0.0631(7) 0.016(2) Uiso 1 1 d . . .
O106 O 0.8091(8) 0.8445(7) -0.0440(7) 0.018(3) Uani 1 1 d . . .
O206 O 0.7372(8) 0.7157(7) -0.0723(7) 0.016(2) Uani 1 1 d . . .
O107 O 0.9509(8) 0.8066(8) 0.0158(7) 0.025(3) Uani 1 1 d . . .
O207 O 0.8163(8) 0.5633(8) -0.0382(8) 0.024(3) Uani 1 1 d . . .
O108 O 0.3672(8) 0.8340(7) 0.3151(7) 0.019(3) Uani 1 1 d . . .
O208 O 0.2921(8) 0.7042(7) 0.2858(7) 0.021(3) Uani 1 1 d . . .
O109 O 0.4124(9) 0.7943(8) 0.4531(8) 0.029(3) Uani 1 1 d . . .
O209 O 0.2737(8) 0.5460(8) 0.4005(8) 0.024(3) Uani 1 1 d . . .
O111 O 0.6855(9) 0.9597(6) 0.0042(7) 0.022(3) Uani 1 1 d . . .
O211 O 0.5506(9) 0.7244(7) -0.0458(8) 0.024(3) Uani 1 1 d . . .
O012 O 0.6929(8) 0.7122(7) 0.0969(7) 0.014(2) Uani 1 1 d . . .
O013 O 0.6162(9) 0.8281(7) -0.0014(7) 0.021(3) Uani 1 1 d . . .
O121 O 0.4772(8) 0.9548(8) 0.1714(8) 0.024(3) Uani 1 1 d . . .
O221 O 0.3441(9) 0.7178(8) 0.1237(8) 0.028(3) Uani 1 1 d . . .
O022 O 0.4879(8) 0.7057(7) 0.2617(7) 0.015(2) Uani 1 1 d . . .
O023 O 0.4234(7) 0.8227(6) 0.1526(7) 0.015(2) Uani 1 1 d . . .
O131 O 0.5318(9) 0.9218(8) 0.3830(8) 0.028(3) Uani 1 1 d . . .
O231 O 0.2691(9) 0.4783(8) 0.2931(7) 0.029(3) Uani 1 1 d . . .
O132 O 0.5512(9) 0.6719(9) 0.4361(8) 0.033(3) Uani 1 1 d . . .
O232 O 0.4498(9) 0.4980(8) 0.3992(7) 0.028(3) Uani 1 1 d . . .
O133 O 0.5671(9) 0.7736(9) 0.5063(9) 0.035(3) Uani 1 1 d . . .
O233 O 0.3437(8) 0.3772(7) 0.4221(7) 0.020(3) Uani 1 1 d . . .
O141 O 0.8276(11) 0.8932(8) 0.3187(8) 0.038(4) Uani 1 1 d . . .
O241 O 0.4989(10) 0.3566(8) 0.1571(8) 0.033(3) Uani 1 1 d . . .
O142 O 0.7617(9) 0.6450(8) 0.3932(8) 0.027(3) Uani 1 1 d . . .
O242 O 0.6079(8) 0.3474(9) 0.3287(9) 0.032(3) Uani 1 1 d . . .
O143 O 0.9197(10) 0.7452(9) 0.3371(8) 0.034(3) Uani 1 1 d . . .
O243 O 0.6402(9) 0.2799(7) 0.2183(7) 0.020(3) Uani 1 1 d . . .
O144 O 0.7539(8) 0.7597(8) 0.4670(8) 0.026(3) Uani 1 1 d . . .
O244 O 0.4585(7) 0.2794(6) 0.3307(7) 0.012(2) Uiso 1 1 d . . .
O151 O 0.9143(9) 0.9205(8) 0.0942(8) 0.030(3) Uani 1 1 d . . .
O251 O 0.6661(9) 0.4744(9) -0.0083(8) 0.036(4) Uani 1 1 d . . .
O152 O 0.8771(9) 0.6749(8) 0.1657(8) 0.032(3) Uani 1 1 d . . .
O252 O 0.7881(8) 0.5167(7) 0.1279(7) 0.020(3) Uiso 1 1 d . . .
O153 O 1.0000(10) 0.7695(9) 0.1589(8) 0.035(3) Uani 1 1 d . . .
O253 O 0.7904(8) 0.3948(7) 0.0785(9) 0.029(3) Uani 1 1 d . . .
O161 O 0.6839(9) 0.9396(7) 0.1902(8) 0.024(3) Uani 1 1 d . . .
O261 O 0.4631(8) 0.5473(7) 0.1037(7) 0.019(3) Uiso 1 1 d . . .
O162 O 0.6714(8) 0.6907(7) 0.2635(7) 0.015(2) Uiso 1 1 d . . .
O262 O 0.6035(8) 0.5699(7) 0.2378(7) 0.019(3) Uani 1 1 d . . .
O171 O 0.9912(9) 0.9058(7) -0.1575(7) 0.025(3) Uani 1 1 d . . .
O271 O 0.8517(8) 0.6727(7) -0.2108(7) 0.020(3) Uani 1 1 d . . .
O072 O 0.8846(8) 0.6734(6) 0.0017(7) 0.016(3) Uani 1 1 d . . .
O173 O 1.0609(8) 0.7475(7) -0.1039(7) 0.024(3) Uani 1 1 d . . .
O273 O 0.9911(8) 0.6178(8) -0.1397(7) 0.023(3) Uani 1 1 d . . .
O074 O 0.9102(8) 0.7738(7) -0.1550(7) 0.022(3) Uani 1 1 d . . .
O181 O 0.2400(8) 0.8864(7) 0.4489(7) 0.020(3) Uani 1 1 d . . .
O281 O 0.1099(9) 0.6486(8) 0.4001(9) 0.029(3) Uani 1 1 d . . .
O082 O 0.3548(8) 0.6581(7) 0.4342(7) 0.017(3) Uani 1 1 d . . .
O183 O 0.2480(8) 0.7255(7) 0.5625(7) 0.023(3) Uani 1 1 d . . .
O283 O 0.1656(10) 0.5885(8) 0.5365(8) 0.033(3) Uani 1 1 d . . .
O084 O 0.2068(8) 0.7522(7) 0.4183(7) 0.020(3) Uani 1 1 d . . .
O411 O 0.2662(9) 0.2950(8) 0.3612(7) 0.024(3) Uani 1 1 d . . .
O413 O 0.3421(9) 0.1447(8) 0.4406(8) 0.030(3) Uani 1 1 d . . .
O01W O 0.9188(10) 0.0163(9) 0.9324(9) 0.038(4) Uani 1 1 d . . .
O02W O 0.3200(9) 0.4069(7) 0.1714(8) 0.027(3) Uani 1 1 d . . .
O03W O 0.0137(10) 0.5649(9) 0.0534(9) 0.039(4) Uani 1 1 d . . .
O04W O 0.3691(10) 0.5600(9) 0.5823(9) 0.042(4) Uani 1 1 d . . .
O05W O 0.1647(11) 0.5636(10) 0.7110(10) 0.053(4) Uani 1 1 d . . .
O06W O 0.2145(12) 0.8622(10) 0.0546(10) 0.055(5) Uani 1 1 d . . .
O07W O 0.5873(12) 0.1107(8) 0.0359(10) 0.051(4) Uani 1 1 d . . .
O08W O 0.9191(12) 0.5530(10) 0.5837(11) 0.057(5) Uani 1 1 d . . .
O09W O 0.0375(14) 0.5527(11) 0.2083(13) 0.075(6) Uani 1 1 d . . .
O10W O 0.6494(16) 0.3148(12) 0.0225(12) 0.080(7) Uani 1 1 d . . .
O11W O 0.3633(14) 0.9752(11) 0.4726(14) 0.086(7) Uani 1 1 d . . .
O12W O 0.1726(15) 0.9437(11) 0.8317(13) 0.080(6) Uani 1 1 d . . .
O13W O 0.1848(16) 0.6203(13) 0.2031(17) 0.103(8) Uani 1 1 d . . .
O14W O 0.801(2) 0.2150(17) 0.048(2) 0.137(12) Uani 1 1 d . . .
N100 N 0.8199(12) 1.2851(10) 0.2548(10) 0.031(4) Uani 1 1 d . . .
C101 C 0.8064(14) 1.1902(13) 0.2938(12) 0.034(5) Uani 1 1 d . . .
C102 C 0.8770(13) 1.1435(11) 0.3403(12) 0.029(4) Uani 1 1 d . . .
C103 C 0.8632(15) 1.0496(12) 0.3753(11) 0.034(5) Uani 1 1 d . . .
C104 C 0.9180(14) 0.9977(13) 0.4346(12) 0.034(5) Uani 1 1 d . . .
C105 C 0.9074(17) 0.9076(13) 0.4678(14) 0.041(6) Uani 1 1 d . . .
C106 C 0.9707(16) 0.8519(13) 0.5259(15) 0.043(6) Uani 1 1 d . . .
C107 C 0.9545(14) 0.7594(13) 0.5639(13) 0.036(5) Uani 1 1 d . . .
C108 C 1.0192(15) 0.7115(12) 0.6154(11) 0.031(5) Uani 1 1 d . . .
N109 N 0.9982(12) 0.6182(9) 0.6648(10) 0.030(4) Uani 1 1 d . . .
N200 N 0.8818(14) 1.2126(13) 0.7677(13) 0.058(6) Uani 1 1 d . . .
C201 C 0.9061(14) 1.1441(14) 0.7320(13) 0.035(5) Uani 1 1 d . . .
C202 C 0.8209(15) 1.0908(15) 0.7659(13) 0.045(6) Uani 1 1 d . . .
C203 C 0.8428(15) 1.0268(12) 0.7262(12) 0.033(5) Uani 1 1 d . . .
C204 C 0.7628(17) 0.9690(13) 0.7578(14) 0.039(5) Uani 1 1 d . . .
C205 C 0.7840(19) 0.9149(14) 0.7056(14) 0.047(6) Uani 1 1 d . . .
C206 C 0.700(2) 0.862(2) 0.734(2) 0.097(13) Uani 1 1 d . . .
C207 C 0.608(2) 0.891(2) 0.7566(19) 0.078(10) Uani 1 1 d . . .
C208 C 0.533(3) 0.851(3) 0.762(2) 0.109(15) Uani 1 1 d . . .
N209 N 0.4424(19) 0.853(3) 0.814(2) 0.159(19) Uani 1 1 d . . .

loop_
_atom_site_aniso_label
_atom_site_aniso_U_11
_atom_site_aniso_U_22
_atom_site_aniso_U_33
_atom_site_aniso_U_23
_atom_site_aniso_U_13
_atom_site_aniso_U_12
Mo11 0.0147(8) 0.0137(7) 0.0096(7) -0.0028(6) -0.0002(6) -0.0021(6)
Mo12 0.0126(7) 0.0147(7) 0.0121(7) -0.0052(6) 0.0010(6) -0.0008(6)
Mo13 0.0138(8) 0.0254(8) 0.0123(7) -0.0083(7) 0.0013(6) -0.0045(6)
Mo14 0.0157(8) 0.0254(8) 0.0128(7) -0.0079(7) -0.0002(6) -0.0060(6)
Mo15 0.0158(8) 0.0237(8) 0.0126(7) -0.0078(7) -0.0005(6) -0.0022(6)
Mo16 0.0135(7) 0.0159(7) 0.0129(7) -0.0066(6) 0.0004(6) -0.0030(6)
Mo17 0.0156(8) 0.0187(8) 0.0100(7) -0.0052(6) 0.0032(6) -0.0059(6)
Mo18 0.0133(8) 0.0185(8) 0.0130(7) -0.0066(6) 0.0014(6) -0.0013(6)
Mo21 0.0134(7) 0.0141(7) 0.0096(7) -0.0030(6) -0.0006(6) -0.0026(6)
Mo22 0.0113(7) 0.0163(7) 0.0126(7) -0.0057(6) -0.0007(6) -0.0007(6)
Mo23 0.0168(8) 0.0160(8) 0.0124(7) -0.0048(6) 0.0019(6) -0.0034(6)
Mo24 0.0143(8) 0.0133(7) 0.0123(7) -0.0025(6) 0.0003(6) -0.0025(6)
Mo25 0.0125(7) 0.0145(7) 0.0123(7) -0.0023(6) 0.0019(6) -0.0011(6)
Mo26 0.0127(7) 0.0134(7) 0.0098(7) -0.0040(6) 0.0007(6) -0.0030(6)
Mo27 0.0164(8) 0.0181(8) 0.0112(7) -0.0059(6) 0.0012(6) -0.0035(6)
Mo28 0.0149(8) 0.0183(8) 0.0143(7) -0.0066(6) 0.0027(6) -0.0040(6)
Mo31 0.0116(7) 0.0123(7) 0.0075(7) -0.0027(6) 0.0008(6) -0.0018(6)
Mo41 0.0203(8) 0.0181(8) 0.0109(7) -0.0042(6) 0.0009(6) -0.0096(6)
O201 0.009(6) 0.001(5) 0.025(6) -0.001(5) -0.009(5) 0.002(4)
O103 0.016(6) 0.018(6) 0.006(5) -0.007(5) 0.003(5) 0.001(5)
O104 0.010(6) 0.028(7) 0.002(5) -0.001(5) 0.002(5) -0.003(5)
O204 0.010(6) 0.028(7) 0.012(6) -0.007(5) 0.000(5) 0.001(5)
O106 0.022(7) 0.026(7) 0.015(6) -0.012(5) -0.012(5) 0.005(5)
O206 0.013(6) 0.016(6) 0.023(6) -0.012(5) -0.007(5) 0.003(5)
O107 0.010(6) 0.048(8) 0.023(7) -0.025(6) 0.008(5) -0.015(6)
O207 0.020(7) 0.028(7) 0.023(7) -0.013(6) 0.002(6) -0.007(6)
O108 0.020(7) 0.023(6) 0.009(6) -0.004(5) -0.004(5) 0.001(5)
O208 0.026(7) 0.021(7) 0.018(6) -0.008(5) -0.006(6) -0.006(5)
O109 0.035(8) 0.032(8) 0.023(7) -0.010(6) -0.010(6) -0.007(6)
O209 0.019(7) 0.028(7) 0.022(7) -0.008(6) -0.005(6) -0.004(5)
O111 0.032(7) 0.002(5) 0.023(7) 0.003(5) -0.007(6) -0.003(5)
O211 0.023(7) 0.024(7) 0.028(7) -0.015(6) -0.005(6) 0.000(6)
O012 0.015(6) 0.014(6) 0.014(6) -0.009(5) -0.003(5) 0.004(5)
O013 0.028(7) 0.017(6) 0.010(6) -0.002(5) 0.002(5) -0.006(5)
O121 0.014(6) 0.029(7) 0.030(7) -0.017(6) -0.004(6) -0.002(5)
O221 0.018(7) 0.045(8) 0.024(7) -0.025(7) 0.003(6) -0.002(6)
O022 0.014(6) 0.020(6) 0.008(5) -0.007(5) 0.003(5) -0.003(5)
O023 0.008(6) 0.011(6) 0.014(6) 0.002(5) -0.004(5) 0.007(4)
O131 0.021(7) 0.036(8) 0.022(7) -0.013(6) 0.004(6) -0.010(6)
O231 0.039(8) 0.036(8) 0.017(6) -0.008(6) -0.009(6) -0.018(6)
O132 0.020(7) 0.048(9) 0.032(8) -0.016(7) -0.007(6) -0.005(6)
O232 0.039(8) 0.031(7) 0.013(6) -0.009(6) -0.003(6) -0.012(6)
O133 0.016(7) 0.056(9) 0.038(8) -0.029(8) -0.009(7) 0.016(7)
O233 0.017(6) 0.012(6) 0.017(6) 0.001(5) 0.002(5) -0.005(5)
O141 0.054(10) 0.032(8) 0.023(7) -0.011(6) -0.007(7) -0.006(7)
O241 0.036(8) 0.038(8) 0.031(8) -0.018(7) -0.013(7) 0.006(7)
O142 0.022(7) 0.026(7) 0.028(7) -0.012(6) 0.002(6) -0.007(6)
O242 0.011(7) 0.050(9) 0.038(8) -0.029(7) 0.003(6) -0.001(6)
O143 0.034(8) 0.047(9) 0.026(7) -0.018(7) -0.008(7) -0.006(7)
O243 0.030(7) 0.008(6) 0.020(6) -0.002(5) -0.011(6) 0.003(5)
O144 0.013(6) 0.034(8) 0.024(7) -0.009(6) 0.001(6) -0.009(6)
O151 0.022(7) 0.034(8) 0.020(7) -0.006(6) 0.004(6) -0.008(6)
O251 0.028(8) 0.066(10) 0.028(8) -0.036(8) 0.001(6) -0.011(7)
O152 0.032(8) 0.032(8) 0.031(8) -0.020(7) -0.006(7) 0.012(6)
O153 0.031(8) 0.044(9) 0.024(7) -0.012(7) -0.004(7) -0.004(7)
O253 0.016(7) 0.014(6) 0.043(8) -0.009(6) 0.001(6) 0.000(5)
O161 0.031(8) 0.015(6) 0.023(7) -0.003(5) -0.011(6) -0.002(5)
O262 0.010(6) 0.026(7) 0.017(6) -0.014(5) 0.008(5) -0.006(5)
O171 0.026(7) 0.027(7) 0.017(6) -0.012(6) 0.004(6) -0.004(6)
O271 0.018(7) 0.031(7) 0.015(6) -0.013(6) -0.005(5) 0.001(5)
O072 0.027(7) 0.009(6) 0.013(6) -0.008(5) -0.006(5) 0.003(5)
O173 0.022(7) 0.022(7) 0.019(6) -0.008(6) 0.005(6) -0.005(5)
O273 0.016(7) 0.029(7) 0.015(6) -0.006(6) 0.006(5) -0.007(5)
O074 0.009(6) 0.032(7) 0.019(6) -0.013(6) 0.007(5) -0.005(5)
O181 0.014(6) 0.023(7) 0.020(6) -0.007(5) -0.001(5) -0.005(5)
O281 0.027(7) 0.022(7) 0.044(8) -0.021(6) -0.005(7) -0.003(6)
O082 0.008(6) 0.025(7) 0.012(6) -0.010(5) 0.007(5) 0.000(5)
O183 0.018(7) 0.030(7) 0.013(6) -0.005(5) 0.006(5) -0.013(6)
O283 0.036(8) 0.033(8) 0.032(8) -0.018(7) -0.005(7) -0.002(6)
O084 0.025(7) 0.008(6) 0.012(6) 0.006(5) -0.004(5) 0.003(5)
O411 0.029(7) 0.031(7) 0.006(6) -0.004(5) -0.001(5) -0.006(6)
O413 0.028(8) 0.025(7) 0.033(8) -0.014(6) 0.005(6) -0.017(6)
O01W 0.040(9) 0.043(9) 0.033(8) -0.011(7) -0.012(7) -0.019(7)
O02W 0.035(8) 0.022(7) 0.030(7) 0.001(6) -0.025(7) -0.009(6)
O03W 0.027(8) 0.037(9) 0.038(9) -0.008(7) -0.005(7) 0.003(7)
O04W 0.045(10) 0.048(9) 0.024(8) -0.001(7) -0.017(7) 0.001(7)
O05W 0.050(11) 0.061(11) 0.034(9) -0.004(8) -0.016(8) -0.004(9)
O06W 0.052(11) 0.058(11) 0.034(9) -0.021(8) 0.007(8) 0.008(9)
O07W 0.076(13) 0.019(8) 0.037(9) -0.005(7) -0.007(9) 0.005(8)
O08W 0.063(12) 0.052(10) 0.073(12) -0.034(10) -0.032(10) 0.001(9)
O09W 0.089(16) 0.059(12) 0.091(15) -0.016(11) -0.055(13) -0.011(11)
O10W 0.14(2) 0.065(12) 0.076(14) -0.032(11) -0.071(15) -0.008(12)
O11W 0.074(14) 0.051(12) 0.109(17) -0.041(12) 0.013(13) -0.010(10)
O12W 0.086(15) 0.047(11) 0.080(14) -0.012(10) -0.001(12) -0.030(11)
O13W 0.097(18) 0.074(15) 0.14(2) -0.009(14) -0.081(18) -0.008(13)
O14W 0.17(3) 0.13(2) 0.22(3) -0.11(2) -0.16(3) 0.041(19)
N100 0.037(10) 0.027(9) 0.034(10) -0.014(8) -0.018(9) 0.005(8)
C101 0.029(12) 0.040(12) 0.022(10) -0.004(9) -0.006(9) -0.001(10)
C102 0.027(11) 0.019(10) 0.034(11) -0.010(9) -0.002(9) -0.005(8)
C103 0.047(13) 0.026(11) 0.006(8) 0.009(8) 0.003(9) -0.014(10)
C104 0.027(11) 0.036(12) 0.020(10) -0.009(9) 0.011(9) -0.002(9)
C105 0.061(16) 0.025(11) 0.036(12) -0.009(10) -0.022(12) -0.001(10)
C106 0.047(14) 0.022(11) 0.056(15) -0.003(10) -0.028(13) -0.001(10)
C107 0.032(12) 0.029(11) 0.032(12) 0.008(9) -0.013(10) -0.012(9)
C108 0.043(13) 0.031(11) 0.006(8) 0.003(8) -0.004(9) -0.007(9)
N109 0.042(11) 0.019(8) 0.027(9) -0.005(7) -0.009(8) -0.007(7)
N200 0.049(13) 0.066(14) 0.056(13) -0.005(12) -0.022(11) -0.030(11)
C201 0.027(12) 0.044(13) 0.038(12) -0.012(11) -0.013(10) -0.012(10)
C202 0.027(12) 0.063(16) 0.030(12) -0.024(12) 0.024(10) -0.030(11)
C203 0.040(13) 0.020(10) 0.019(10) -0.001(8) 0.003(9) 0.002(9)
C204 0.052(15) 0.036(12) 0.034(12) -0.019(10) -0.014(11) 0.002(11)
C205 0.070(18) 0.034(13) 0.032(12) -0.021(11) 0.000(12) -0.005(12)
C206 0.07(2) 0.16(4) 0.14(3) -0.14(3) -0.05(2) 0.04(2)
C207 0.07(2) 0.11(3) 0.060(18) -0.051(19) 0.013(16) -0.04(2)
C208 0.08(2) 0.21(4) 0.08(2) -0.11(3) 0.01(2) -0.05(3)
N209 0.044(17) 0.35(6) 0.16(3) -0.21(4) 0.01(2) -0.03(3)
